data_4348442
loop_
_publ_author_name
'Macdonald, Charles L. B.'
'Binder, Justin F.'
'Swidan, Ala'aeddeen'
'Nguyen, Jennifer H.'
'Kosnik, Stephanie C.'
'Ellis, Bobby D.'

_publ_section_title
;
 Convenient Preparation and Detailed Analysis of a Series of
 NHC-Stabilized Phosphorus(I) Dyes and Their Derivatives.
;
_journal_issue 14
_journal_name_full 'Inorganic chemistry'
_journal_page_first 7152
_journal_page_last 7166
_journal_paper_doi 10.1021/acs.inorgchem.6b01163
_journal_volume 55
_journal_year 2016
_chemical_formula_moiety 'C18 H20 N4 P S2, I, C2 H3 N'
_chemical_formula_sum 'C20 H23 I N5 P S2'
_chemical_formula_weight 555.42
_space_group_crystal_system orthorhombic
_space_group_IT_number 57
_space_group_name_Hall '-P 2c 2b'
_space_group_name_H-M_alt 'P b c m'
_atom_sites_solution_hydrogens geom
_audit_creation_method SHELXL-2014/7
_cell_angle_alpha 90
_cell_angle_beta 90
_cell_angle_gamma 90
_cell_formula_units_Z 4
_cell_length_a 7.7142(4)
_cell_length_b 17.3166(7)
_cell_length_c 17.2570(8)
_cell_measurement_reflns_used 9141
_cell_measurement_temperature 173(2)
_cell_measurement_theta_max 46.52
_cell_measurement_theta_min 3.12
_cell_volume 2305.25(19)
_computing_cell_refinement 'Bruker SAINT'
_computing_data_collection 'Bruker APEX2'
_computing_data_reduction 'Bruker SAINT'
_computing_molecular_graphics 'Bruker SHELXTL'
_computing_publication_material 'Bruker SHELXTL'
_computing_structure_refinement 'SHELXL-2014/7 (Sheldrick, 2014)'
_computing_structure_solution 'SHELXS-97 (Sheldrick 2008)'
_diffrn_ambient_temperature 173(2)
_diffrn_measured_fraction_theta_full 0.995
_diffrn_measured_fraction_theta_max 0.997
_diffrn_measurement_device_type 'Bruker APEX-II CCD'
_diffrn_measurement_method '\f and \w scans'
_diffrn_radiation_type MoK\a
_diffrn_radiation_wavelength 0.71073
_diffrn_reflns_av_R_equivalents 0.0327
_diffrn_reflns_av_unetI/netI 0.0085
_diffrn_reflns_Laue_measured_fraction_full 0.995
_diffrn_reflns_Laue_measured_fraction_max 0.997
_diffrn_reflns_limit_h_max 10
_diffrn_reflns_limit_h_min -10
_diffrn_reflns_limit_k_max 23
_diffrn_reflns_limit_k_min -23
_diffrn_reflns_limit_l_max 23
_diffrn_reflns_limit_l_min -23
_diffrn_reflns_number 77372
_diffrn_reflns_point_group_measured_fraction_full 0.995
_diffrn_reflns_point_group_measured_fraction_max 0.997
_diffrn_reflns_theta_full 25.242
_diffrn_reflns_theta_max 28.500
_diffrn_reflns_theta_min 3.123
_exptl_absorpt_coefficient_mu 1.656
_exptl_absorpt_correction_T_max 0.718
_exptl_absorpt_correction_T_min 0.662
_exptl_absorpt_correction_type multi-scan
_exptl_absorpt_process_details 'SADABS; Bruker,2012'
_exptl_crystal_colour yellow
_exptl_crystal_density_diffrn 1.600
_exptl_crystal_description block
_exptl_crystal_F_000 1112
_exptl_crystal_size_max 0.270
_exptl_crystal_size_mid 0.230
_exptl_crystal_size_min 0.200
_refine_diff_density_max 1.010
_refine_diff_density_min -0.647
_refine_diff_density_rms 0.075
_refine_ls_extinction_method none
_refine_ls_goodness_of_fit_ref 1.064
_refine_ls_hydrogen_treatment constr
_refine_ls_matrix_type full
_refine_ls_number_parameters 131
_refine_ls_number_reflns 3012
_refine_ls_number_restraints 0
_refine_ls_restrained_S_all 1.064
_refine_ls_R_factor_all 0.0216
_refine_ls_R_factor_gt 0.0208
_refine_ls_shift/su_max 0.001
_refine_ls_shift/su_mean 0.000
_refine_ls_structure_factor_coef Fsqd
_refine_ls_weighting_details 'w=1/[\s^2^(Fo^2^)+(0.0328P)^2^+1.5003P] where P=(Fo^2^+2Fc^2^)/3'
_refine_ls_weighting_scheme calc
_refine_ls_wR_factor_gt 0.0546
_refine_ls_wR_factor_ref 0.0556
_reflns_Friedel_coverage 0.000
_reflns_number_gt 2891
_reflns_number_total 3012
_reflns_threshold_expression 'I > 2\s(I)'
_cod_data_source_file ic6b01163_si_011.cif
_cod_data_source_block shelx
_cod_database_code 4348442
_shelx_shelxl_version_number 2014/7
_shelx_space_group_comment
;
The symmetry employed for this shelxl refinement is uniquely defined
by the following loop, which should always be used as a source of
symmetry information in preference to the above space-group names.
They are only intended as comments.
;
_shelx_estimated_absorpt_t_min 0.663
_shelx_estimated_absorpt_t_max 0.733

loop_
_space_group_symop_operation_xyz
'x, y, z'
'-x, -y, z+1/2'
'-x, y+1/2, -z+1/2'
'x, -y+1/2, -z'
'-x, -y, -z'
'x, y, -z-1/2'
'x, -y-1/2, z-1/2'
'-x, y-1/2, z'

loop_
_atom_site_label
_atom_site_type_symbol
_atom_site_fract_x
_atom_site_fract_y
_atom_site_fract_z
_atom_site_U_iso_or_equiv
_atom_site_adp_type
_atom_site_occupancy
_atom_site_site_symmetry_order
_atom_site_calc_flag
_atom_site_refinement_flags_posn
_atom_site_refinement_flags_adp
_atom_site_refinement_flags_occupancy
P1 P 0.30657(6) 0.2500 0.5000 0.01557(10) Uani 1 2 d S T P
S1 S 0.42469(5) 0.29211(2) 0.59049(2) 0.02489(9) Uani 1 1 d . . .
C11 C 0.14630(15) 0.32667(7) 0.47571(8) 0.0148(2) Uani 1 1 d . . .
N12 N -0.00147(14) 0.34231(6) 0.51465(7) 0.0169(2) Uani 1 1 d . . .
N15 N 0.15982(14) 0.37602(6) 0.41586(7) 0.0159(2) Uani 1 1 d . . .
C13 C -0.08862(18) 0.40144(8) 0.47667(8) 0.0176(2) Uani 1 1 d . . .
C14 C 0.01408(17) 0.42316(7) 0.41411(8) 0.0168(2) Uani 1 1 d . . .
C16 C -0.24749(18) 0.43693(9) 0.49205(9) 0.0244(3) Uani 1 1 d . . .
H16 H -0.3177 0.4223 0.5348 0.029 Uiso 1 1 calc R U .
C17 C -0.29630(19) 0.49471(9) 0.44114(10) 0.0273(3) Uani 1 1 d . . .
H17 H -0.4036 0.5204 0.4492 0.033 Uiso 1 1 calc R U .
C18 C -0.1927(2) 0.51679(8) 0.37782(9) 0.0257(3) Uani 1 1 d . . .
H18 H -0.2324 0.5565 0.3442 0.031 Uiso 1 1 calc R U .
C19 C -0.03436(19) 0.48206(8) 0.36331(8) 0.0219(3) Uani 1 1 d . . .
H19 H 0.0372 0.4974 0.3212 0.026 Uiso 1 1 calc R U .
C151 C 0.30672(18) 0.38459(8) 0.36247(9) 0.0228(3) Uani 1 1 d . . .
H15A H 0.4154 0.3772 0.3909 0.034 Uiso 1 1 calc R U .
H15B H 0.3048 0.4364 0.3396 0.034 Uiso 1 1 calc R U .
H15C H 0.2980 0.3459 0.3212 0.034 Uiso 1 1 calc R U .
C121 C -0.0621(2) 0.30904(8) 0.58802(8) 0.0241(3) Uani 1 1 d . . .
H12A H -0.1493 0.2693 0.5774 0.036 Uiso 1 1 calc R U .
H12B H -0.1134 0.3498 0.6201 0.036 Uiso 1 1 calc R U .
H12C H 0.0361 0.2858 0.6156 0.036 Uiso 1 1 calc R U .
I1 I 0.63730(2) 0.41594(2) 0.7500 0.02329(6) Uani 1 2 d S T P
N31 N 0.0035(3) 0.19813(14) 0.7500 0.0408(5) Uiso 1 2 d S . P
C31 C -0.1380(3) 0.18802(15) 0.7500 0.0308(5) Uiso 1 2 d S . P
C32 C -0.3250(4) 0.1755(2) 0.7500 0.0513(7) Uiso 1 2 d S . P
H32A H -0.3490 0.1199 0.7509 0.077 Uiso 1 2 calc R U P
H32B H -0.3755 0.1983 0.7032 0.077 Uiso 0.5 1 calc R U P
H32C H -0.3761 0.1998 0.7959 0.077 Uiso 0.5 1 calc R U P

loop_
_atom_site_aniso_label
_atom_site_aniso_U_11
_atom_site_aniso_U_22
_atom_site_aniso_U_33
_atom_site_aniso_U_23
_atom_site_aniso_U_13
_atom_site_aniso_U_12
P1 0.0133(2) 0.01249(19) 0.0209(2) 0.00199(16) 0.000 0.000
S1 0.02404(17) 0.01949(16) 0.03114(18) 0.00170(13) -0.01065(14) -0.00467(13)
C11 0.0149(5) 0.0131(5) 0.0165(6) -0.0002(4) 0.0005(4) -0.0005(4)
N12 0.0165(5) 0.0150(5) 0.0191(5) 0.0020(4) 0.0031(4) 0.0018(4)
N15 0.0156(5) 0.0141(5) 0.0179(5) 0.0018(4) 0.0018(4) 0.0009(4)
C13 0.0168(6) 0.0145(5) 0.0215(6) 0.0008(5) 0.0008(5) 0.0010(5)
C14 0.0160(6) 0.0142(5) 0.0201(6) -0.0004(4) -0.0007(5) 0.0011(4)
C16 0.0179(6) 0.0221(6) 0.0333(8) 0.0011(6) 0.0051(6) 0.0039(5)
C17 0.0188(6) 0.0234(7) 0.0396(8) 0.0017(6) 0.0001(6) 0.0061(5)
C18 0.0251(7) 0.0209(6) 0.0312(7) 0.0047(6) -0.0051(6) 0.0051(5)
C19 0.0244(6) 0.0192(6) 0.0222(6) 0.0038(5) -0.0010(5) 0.0018(5)
C151 0.0201(6) 0.0230(6) 0.0253(7) 0.0075(5) 0.0079(5) 0.0020(5)
C121 0.0280(7) 0.0219(6) 0.0223(6) 0.0052(5) 0.0100(5) 0.0040(5)
I1 0.02570(8) 0.02123(8) 0.02294(8) 0.000 0.000 -0.00433(4)

loop_
_atom_type_symbol
_atom_type_description
_atom_type_scat_dispersion_real
_atom_type_scat_dispersion_imag
_atom_type_scat_source
C C 0.0033 0.0016 'International Tables Vol C Tables 4.2.6.8 and 6.1.1.4'
H H 0.0000 0.0000 'International Tables Vol C Tables 4.2.6.8 and 6.1.1.4'
N N 0.0061 0.0033 'International Tables Vol C Tables 4.2.6.8 and 6.1.1.4'
P P 0.1023 0.0942 'International Tables Vol C Tables 4.2.6.8 and 6.1.1.4'
S S 0.1246 0.1234 'International Tables Vol C Tables 4.2.6.8 and 6.1.1.4'
I I -0.4742 1.8119 'International Tables Vol C Tables 4.2.6.8 and 6.1.1.4'

loop_
_geom_angle_atom_site_label_1
_geom_angle_atom_site_label_2
_geom_angle_atom_site_label_3
_geom_angle
_geom_angle_site_symmetry_1
_geom_angle_site_symmetry_3
C11 P1 C11 96.79(8) . 4_556
C11 P1 S1 113.37(4) . 4_556
C11 P1 S1 102.94(4) 4_556 4_556
C11 P1 S1 102.94(4) . .
C11 P1 S1 113.37(4) 4_556 .
S1 P1 S1 124.27(3) 4_556 .
N15 C11 N12 108.67(11) . .
N15 C11 P1 125.08(9) . .
N12 C11 P1 126.25(10) . .
C11 N12 C13 108.75(11) . .
C11 N12 C121 128.28(11) . .
C13 N12 C121 122.84(11) . .
C11 N15 C14 109.11(11) . .
C11 N15 C151 127.32(11) . .
C14 N15 C151 123.46(11) . .
N12 C13 C14 106.85(11) . .
N12 C13 C16 131.25(13) . .
C14 C13 C16 121.90(13) . .
N15 C14 C13 106.56(11) . .
N15 C14 C19 131.26(13) . .
C13 C14 C19 122.18(13) . .
C17 C16 C13 115.86(14) . .
C17 C16 H16 122.1 . .
C13 C16 H16 122.1 . .
C16 C17 C18 122.36(13) . .
C16 C17 H17 118.8 . .
C18 C17 H17 118.8 . .
C19 C18 C17 121.58(13) . .
C19 C18 H18 119.2 . .
C17 C18 H18 119.2 . .
C18 C19 C14 116.11(13) . .
C18 C19 H19 121.9 . .
C14 C19 H19 121.9 . .
N15 C151 H15A 109.5 . .
N15 C151 H15B 109.5 . .
H15A C151 H15B 109.5 . .
N15 C151 H15C 109.5 . .
H15A C151 H15C 109.5 . .
H15B C151 H15C 109.5 . .
N12 C121 H12A 109.5 . .
N12 C121 H12B 109.5 . .
H12A C121 H12B 109.5 . .
N12 C121 H12C 109.5 . .
H12A C121 H12C 109.5 . .
H12B C121 H12C 109.5 . .
N31 C31 C32 179.5(3) . .
C31 C32 H32A 109.5 . .
C31 C32 H32B 109.5 . .
H32A C32 H32B 109.5 . .
C31 C32 H32C 109.5 . .
H32A C32 H32C 109.5 . .
H32B C32 H32C 109.5 . .

loop_
_geom_bond_atom_site_label_1
_geom_bond_atom_site_label_2
_geom_bond_distance
_geom_bond_site_symmetry_2
P1 C11 1.8619(13) .
P1 C11 1.8620(13) 4_556
P1 S1 1.9496(4) 4_556
P1 S1 1.9496(4) .
C11 N15 1.3445(17) .
C11 N12 1.3508(16) .
N12 C13 1.3894(17) .
N12 C121 1.4675(17) .
N15 C14 1.3897(16) .
N15 C151 1.4681(17) .
C13 C14 1.3909(19) .
C13 C16 1.3965(18) .
C14 C19 1.3958(18) .
C16 C17 1.384(2) .
C16 H16 0.9500 .
C17 C18 1.407(2) .
C17 H17 0.9500 .
C18 C19 1.385(2) .
C18 H18 0.9500 .
C19 H19 0.9500 .
C151 H15A 0.9800 .
C151 H15B 0.9800 .
C151 H15C 0.9800 .
C121 H12A 0.9800 .
C121 H12B 0.9800 .
C121 H12C 0.9800 .
N31 C31 1.105(3) .
C31 C32 1.459(4) .
C32 H32A 0.9800 .
C32 H32B 0.9800 .
C32 H32C 0.9800 .

loop_
_geom_hbond_atom_site_label_D
_geom_hbond_atom_site_label_H
_geom_hbond_atom_site_label_A
_geom_hbond_distance_DH
_geom_hbond_distance_HA
_geom_hbond_distance_DA
_geom_hbond_angle_DHA
_geom_hbond_site_symmetry_A
C19 H19 I1 0.95 3.17 4.0404(15) 152.6 5_666
C151 H15B I1 0.98 3.02 3.9855(14) 168.1 5_666
C151 H15C N31 0.98 2.69 3.360(3) 125.7 7_565
C121 H12B I1 0.98 3.17 4.0766(14) 154.8 1_455
C121 H12C S1 0.98 3.03 3.7667(16) 132.9 .
C32 H32B S1 0.98 2.97 3.922(3) 165.4 1_455
C32 H32C S1 0.98 2.96 3.922(3) 167.5 6_457

loop_
_geom_torsion_atom_site_label_1
_geom_torsion_atom_site_label_2
_geom_torsion_atom_site_label_3
_geom_torsion_atom_site_label_4
_geom_torsion
_geom_torsion_site_symmetry_1
C11 P1 C11 N15 -138.62(14) 4_556
S1 P1 C11 N15 -31.33(13) 4_556
S1 P1 C11 N15 105.45(11) .
C11 P1 C11 N12 41.55(9) 4_556
S1 P1 C11 N12 148.83(10) 4_556
S1 P1 C11 N12 -74.38(12) .
N15 C11 N12 C13 2.47(15) .
P1 C11 N12 C13 -177.67(10) .
N15 C11 N12 C121 -173.27(13) .
P1 C11 N12 C121 6.6(2) .
N12 C11 N15 C14 -2.20(15) .
P1 C11 N15 C14 177.94(9) .
N12 C11 N15 C151 174.05(13) .
P1 C11 N15 C151 -5.8(2) .
C11 N12 C13 C14 -1.78(15) .
C121 N12 C13 C14 174.25(12) .
C11 N12 C13 C16 178.08(15) .
C121 N12 C13 C16 -5.9(2) .
C11 N15 C14 C13 1.07(15) .
C151 N15 C14 C13 -175.36(12) .
C11 N15 C14 C19 -178.92(14) .
C151 N15 C14 C19 4.7(2) .
N12 C13 C14 N15 0.43(15) .
C16 C13 C14 N15 -179.44(13) .
N12 C13 C14 C19 -179.58(12) .
C16 C13 C14 C19 0.6(2) .
N12 C13 C16 C17 -179.64(15) .
C14 C13 C16 C17 0.2(2) .
C13 C16 C17 C18 -0.2(2) .
C16 C17 C18 C19 -0.6(3) .
C17 C18 C19 C14 1.2(2) .
N15 C14 C19 C18 178.74(14) .
C13 C14 C19 C18 -1.2(2) .
